data_7234029
loop_
_publ_author_name
'Liu, Yu'
'Wang, Xiuli'
'Zhao, Jing'
'Lin, Hongyan'
'Xu, Na'
'Zhang, Juwen'
'Yu, Baoyi'

_publ_section_title
;
 A series of flexible bis(pyridyl)bis(tetrazole)-modulated coordination
 polymers: construction, electrochemical properties, dye adsorption and
 magnetic properties
;
_journal_issue 43
_journal_name_full CrystEngComm
_journal_page_first 6613
_journal_paper_doi 10.1039/C9CE01175G
_journal_volume 21
_journal_year 2019
_chemical_formula_moiety '0.5(C288 H208 Cu8 N40 O48), 2(C2 H3 N)'
_chemical_formula_sum 'C148 H110 Cu4 N22 O24'
_chemical_formula_weight 2834.73
_space_group_crystal_system monoclinic
_space_group_IT_number 15
_space_group_name_Hall '-C 2yc'
_space_group_name_H-M_alt 'C 1 2/c 1'
_symmetry_space_group_name_Hall '-C 2yc'
_symmetry_space_group_name_H-M 'C 1 2/c 1'
_atom_sites_solution_hydrogens geom
_audit_creation_date 2019-07-06
_audit_creation_method
;
Olex2 1.2-beta
(compiled 2018.05.29 svn.r3508 for OlexSys, GUI svn.r5506)
;
_audit_update_record
;
2019-07-11 deposited with the CCDC.    2019-09-17 downloaded from the CCDC.
;
_cell_angle_alpha 90
_cell_angle_beta 92.788(5)
_cell_angle_gamma 90
_cell_formula_units_Z 2
_cell_length_a 27.306(5)
_cell_length_b 8.903(5)
_cell_length_c 28.816(5)
_cell_measurement_reflns_used 2656
_cell_measurement_temperature 296(2)
_cell_measurement_theta_max 21.438
_cell_measurement_theta_min 2.406
_cell_volume 6997(4)
_computing_molecular_graphics 'Olex2 (Dolomanov et al., 2009)'
_computing_publication_material 'Olex2 (Dolomanov et al., 2009)'
_computing_structure_refinement 'ShelXL (Sheldrick, 2015)'
_diffrn_ambient_temperature 293(2)
_diffrn_measured_fraction_theta_full 0.996
_diffrn_measured_fraction_theta_max 0.996
_diffrn_measurement_device_type 'Bruker P4'
_diffrn_measurement_method '\w scans'
_diffrn_radiation_monochromator graphite
_diffrn_radiation_type MoK\a
_diffrn_radiation_wavelength 0.71069
_diffrn_reflns_av_R_equivalents 0.0599
_diffrn_reflns_av_unetI/netI 0.0665
_diffrn_reflns_Laue_measured_fraction_full 0.996
_diffrn_reflns_Laue_measured_fraction_max 0.996
_diffrn_reflns_limit_h_max 32
_diffrn_reflns_limit_h_min -31
_diffrn_reflns_limit_k_max 10
_diffrn_reflns_limit_k_min -10
_diffrn_reflns_limit_l_max 34
_diffrn_reflns_limit_l_min -31
_diffrn_reflns_number 19480
_diffrn_reflns_point_group_measured_fraction_full 0.996
_diffrn_reflns_point_group_measured_fraction_max 0.996
_diffrn_reflns_theta_full 25.090
_diffrn_reflns_theta_max 25.090
_diffrn_reflns_theta_min 1.415
_exptl_absorpt_coefficient_mu 0.677
_exptl_absorpt_correction_type multi-scan
_exptl_crystal_density_diffrn 1.345
_exptl_crystal_description BLOCK
_exptl_crystal_F_000 2920
_exptl_crystal_size_max 0.25
_exptl_crystal_size_mid 0.19
_exptl_crystal_size_min 0.14
_exptl_transmission_factor_max 0.910
_exptl_transmission_factor_min 0.857
_refine_diff_density_max 0.587
_refine_diff_density_min -0.767
_refine_diff_density_rms 0.068
_refine_ls_extinction_method none
_refine_ls_goodness_of_fit_ref 1.014
_refine_ls_hydrogen_treatment constr
_refine_ls_matrix_type full
_refine_ls_number_parameters 488
_refine_ls_number_reflns 6209
_refine_ls_number_restraints 61
_refine_ls_restrained_S_all 1.026
_refine_ls_R_factor_all 0.0885
_refine_ls_R_factor_gt 0.0527
_refine_ls_shift/su_max 0.000
_refine_ls_shift/su_mean 0.000
_refine_ls_structure_factor_coef Fsqd
_refine_ls_weighting_details 'w=1/[\s^2^(Fo^2^)+(0.0640P)^2^+10.8607P] where P=(Fo^2^+2Fc^2^)/3'
_refine_ls_weighting_scheme calc
_refine_ls_wR_factor_gt 0.1218
_refine_ls_wR_factor_ref 0.1379
_reflns_Friedel_coverage 0.000
_reflns_number_gt 4288
_reflns_number_total 6209
_reflns_threshold_expression 'I > 2\s(I)'
_cod_data_source_file c9ce01175g2.cif
_cod_data_source_block 4
_cod_depositor_comments 'Adding full bibliography for 7234026--7234029.cif.'
_cod_database_code 7234029
_shelx_shelxl_version_number 2014/7
_shelx_space_group_comment
;
The symmetry employed for this shelxl refinement is uniquely defined
by the following loop, which should always be used as a source of
symmetry information in preference to the above space-group names.
They are only intended as comments.
;
_shelx_estimated_absorpt_t_max 0.911
_shelx_estimated_absorpt_t_min 0.849
_olex2_refinement_description
;
1. Fixed Uiso
 At 1.2 times of:
  All C(H) groups, All C(H,H) groups
 At 1.5 times of:
  All C(H,H,H) groups, All O(H) groups
2. Restrained distances
 C39-C38
 1.52 with sigma of 0.02
 C38-C37
 1.52 with sigma of 0.02
 C34-C35 = C36-C35
 1.52 with sigma of 0.02
3. Rigid bond restraints
 C34, C38, C39, C37, C36, C35
 with sigma for 1-2 distances of 0.01 and sigma for 1-3 distances of 0.01
4. Uiso/Uaniso restraints and constraints
C34 \\sim C38 \\sim C39 \\sim C37 \\sim C36 \\sim C35: within 2A with sigma of
0.001 and sigma for terminal atoms of 0.001
Uanis(N6) \\sim Ueq, Uanis(C41) \\sim Ueq, Uanis(C40) \\sim Ueq: with sigma of
0.01 and sigma for terminal atoms of 0.01
5. Others
 Fixed Sof: C34(0.5) H34A(0.5) H34B(0.5) C35(0.5) H35A(0.5) H35B(0.5) C36(0.5)
 H36A(0.5) H36B(0.5) C37(0.5) H37A(0.5) H37B(0.5) C38(0.5) H38A(0.5) H38B(0.5)
 C39(0.5) H39A(0.5) H39B(0.5) N6(0.5) C40(0.5) H40A(0.5) H40B(0.5) H40C(0.5)
 C41(0.5)
6.a Secondary CH2 refined with riding coordinates:
 C34(H34A,H34B), C35(H35A,H35B), C36(H36A,H36B), C37(H37A,H37B), C38(H38A,
 H38B), C39(H39A,H39B)
6.b Aromatic/amide H refined with riding coordinates:
 C1(H1), C2(H2), C4(H4), C5(H5), C9(H9), C10(H10), C12(H12), C13(H13),
 C15(H15), C17(H17), C19(H19), C21(H21), C22(H22), C24(H24), C25(H25), C28(H28),
  C29(H29), C31(H31), C32(H32)
6.c Tetrahedral OH refined with riding coordinates:
 O3(H3)
6.d Idealised Me refined as rotating group:
 C40(H40A,H40B,H40C)
;
_olex2_submission_special_instructions 'No special instructions were received'

loop_
_space_group_symop_operation_xyz
'x, y, z'
'-x, y, -z+1/2'
'x+1/2, y+1/2, z'
'-x+1/2, y+1/2, -z+1/2'
'-x, -y, -z'
'x, -y, z-1/2'
'-x+1/2, -y+1/2, -z'
'x+1/2, -y+1/2, z-1/2'

loop_
_atom_site_label
_atom_site_type_symbol
_atom_site_fract_x
_atom_site_fract_y
_atom_site_fract_z
_atom_site_U_iso_or_equiv
_atom_site_adp_type
_atom_site_occupancy
_atom_site_site_symmetry_order
_atom_site_calc_flag
_atom_site_refinement_flags_posn
_atom_site_refinement_flags_adp
_atom_site_refinement_flags_occupancy
_atom_site_disorder_assembly
_atom_site_disorder_group
Cu1 Cu 0.53430(2) -0.39518(5) 0.50219(2) 0.02485(15) Uani 1 1 d . . . . .
O5 O 0.55809(10) -0.5225(3) 0.55376(9) 0.0403(7) Uani 1 1 d . . . . .
O1 O 0.57073(10) -0.5178(3) 0.45904(9) 0.0403(7) Uani 1 1 d . . . . .
O2 O 0.50005(10) -0.2998(3) 0.44844(9) 0.0385(7) Uani 1 1 d . . . . .
O3 O 0.05156(13) 0.1132(6) 0.78246(15) 0.1026(17) Uani 1 1 d . . . . .
H3 H 0.0225 0.1367 0.7818 0.154 Uiso 1 1 calc R . . . .
O4 O 0.04356(14) 0.1835(6) 0.70814(17) 0.1021(16) Uani 1 1 d . . . . .
O6 O 0.48714(10) -0.3051(3) 0.54315(9) 0.0429(7) Uani 1 1 d . . . . .
N1 N 0.58506(12) -0.2125(4) 0.51898(11) 0.0349(8) Uani 1 1 d . . . . .
N2 N 0.70766(16) 0.1513(5) 0.59804(15) 0.0651(12) Uani 1 1 d . . . . .
N3 N 0.73047(18) 0.2808(6) 0.59868(18) 0.0797(15) Uani 1 1 d . . . . .
N4 N 0.6820(2) 0.2747(5) 0.53571(17) 0.0885(17) Uani 1 1 d . . . . .
N5 N 0.7152(2) 0.3493(6) 0.56110(19) 0.0942(18) Uani 1 1 d . . . . .
C1 C 0.61051(18) -0.2115(5) 0.55881(16) 0.0548(13) Uani 1 1 d . . . . .
H1 H 0.6077 -0.2940 0.5783 0.066 Uiso 1 1 calc R . . . .
C2 C 0.64101(18) -0.0969(5) 0.57360(16) 0.0553(13) Uani 1 1 d . . . . .
H2 H 0.6584 -0.1029 0.6021 0.066 Uiso 1 1 calc R . . . .
C3 C 0.64535(15) 0.0263(5) 0.54575(15) 0.0400(10) Uani 1 1 d . . . . .
C4 C 0.6179(2) 0.0288(6) 0.50533(19) 0.0719(17) Uani 1 1 d . . . . .
H4 H 0.6189 0.1116 0.4857 0.086 Uiso 1 1 calc R . . . .
C5 C 0.5884(2) -0.0914(6) 0.49353(18) 0.0675(16) Uani 1 1 d . . . . .
H5 H 0.5697 -0.0867 0.4657 0.081 Uiso 1 1 calc R . . . .
C6 C 0.67862(17) 0.1501(5) 0.55946(16) 0.0474(12) Uani 1 1 d . . . . .
C7 C 0.44787(15) -0.3610(4) 0.55568(13) 0.0321(9) Uani 1 1 d . . . . .
C8 C 0.42129(14) -0.2743(4) 0.59109(12) 0.0329(9) Uani 1 1 d . . . . .
C9 C 0.44576(16) -0.1604(5) 0.61564(14) 0.0442(11) Uani 1 1 d . . . . .
H9 H 0.4778 -0.1363 0.6091 0.053 Uiso 1 1 calc R . . . .
C10 C 0.42260(16) -0.0832(5) 0.64960(15) 0.0470(12) Uani 1 1 d . . . . .
H10 H 0.4395 -0.0073 0.6657 0.056 Uiso 1 1 calc R . . . .
C11 C 0.37509(14) -0.1151(5) 0.66041(13) 0.0338(9) Uani 1 1 d . . . . .
C12 C 0.35055(15) -0.2271(5) 0.63494(13) 0.0407(10) Uani 1 1 d . . . . .
H12 H 0.3181 -0.2489 0.6407 0.049 Uiso 1 1 calc R . . . .
C13 C 0.37387(15) -0.3067(5) 0.60097(13) 0.0383(10) Uani 1 1 d . . . . .
H13 H 0.3571 -0.3828 0.5848 0.046 Uiso 1 1 calc R . . . .
C14 C 0.35080(14) -0.0380(4) 0.69895(13) 0.0335(9) Uani 1 1 d . . . . .
C15 C 0.37860(15) 0.0169(5) 0.73709(13) 0.0375(10) Uani 1 1 d . . . . .
H15 H 0.4125 0.0063 0.7380 0.045 Uiso 1 1 calc R . . . .
C16 C 0.35681(15) 0.0870(5) 0.77378(13) 0.0366(10) Uani 1 1 d . . . . .
C17 C 0.30619(15) 0.1004(5) 0.77250(13) 0.0404(10) Uani 1 1 d . . . . .
H17 H 0.2912 0.1449 0.7973 0.048 Uiso 1 1 calc R . . . .
C18 C 0.27741(15) 0.0485(5) 0.73479(14) 0.0387(10) Uani 1 1 d . . . . .
C19 C 0.30025(15) -0.0201(5) 0.69800(13) 0.0388(10) Uani 1 1 d . . . . .
H19 H 0.2813 -0.0543 0.6725 0.047 Uiso 1 1 calc R . . . .
C20 C 0.38611(14) 0.1543(5) 0.81369(13) 0.0345(9) Uani 1 1 d . . . . .
C21 C 0.42667(16) 0.0854(5) 0.83486(15) 0.0456(11) Uani 1 1 d . . . . .
H21 H 0.4375 -0.0061 0.8236 0.055 Uiso 1 1 calc R . . . .
C22 C 0.45129(16) 0.1512(5) 0.87261(14) 0.0434(11) Uani 1 1 d . . . . .
H22 H 0.4784 0.1032 0.8866 0.052 Uiso 1 1 calc R . . . .
C23 C 0.43615(14) 0.2874(4) 0.88989(12) 0.0316(9) Uani 1 1 d . . . . .
C24 C 0.39644(16) 0.3577(5) 0.86794(14) 0.0423(11) Uani 1 1 d . . . . .
H24 H 0.3861 0.4504 0.8786 0.051 Uiso 1 1 calc R . . . .
C25 C 0.37198(16) 0.2922(5) 0.83049(14) 0.0432(11) Uani 1 1 d . . . . .
H25 H 0.3453 0.3416 0.8161 0.052 Uiso 1 1 calc R . . . .
C26 C 0.46152(15) 0.3592(4) 0.93150(12) 0.0298(9) Uani 1 1 d . . . . .
C27 C 0.22296(15) 0.0683(5) 0.73513(15) 0.0422(11) Uani 1 1 d . . . . .
C28 C 0.19842(17) 0.0146(6) 0.77186(16) 0.0570(14) Uani 1 1 d . . . . .
H28 H 0.2153 -0.0385 0.7954 0.068 Uiso 1 1 calc R . . . .
C29 C 0.14839(18) 0.0391(7) 0.77404(18) 0.0662(15) Uani 1 1 d . . . . .
H29 H 0.1321 0.0041 0.7995 0.079 Uiso 1 1 calc R . . . .
C30 C 0.12252(16) 0.1143(6) 0.73911(17) 0.0522(12) Uani 1 1 d . . . . .
C31 C 0.14719(17) 0.1664(5) 0.70262(18) 0.0538(12) Uani 1 1 d . . . . .
H31 H 0.1301 0.2175 0.6788 0.065 Uiso 1 1 calc R . . . .
C32 C 0.19702(16) 0.1451(5) 0.70018(16) 0.0469(11) Uani 1 1 d . . . . .
H32 H 0.2132 0.1825 0.6750 0.056 Uiso 1 1 calc R . . . .
C33 C 0.0690(2) 0.1395(7) 0.7428(2) 0.0692(16) Uani 1 1 d . . . . .
C34 C 0.7121(6) 0.5338(17) 0.5566(7) 0.139(3) Uani 0.5 1 d D U P A -1
H34A H 0.6955 0.5652 0.5276 0.167 Uiso 0.5 1 calc R . P A -1
H34B H 0.6962 0.5790 0.5825 0.167 Uiso 0.5 1 calc R . P A -1
C35 C 0.7599(6) 0.5639(15) 0.5575(7) 0.139(3) Uani 0.5 1 d D U P A -1
H35A H 0.7748 0.5046 0.5337 0.167 Uiso 0.5 1 calc R . P A -1
H35B H 0.7745 0.5327 0.5873 0.167 Uiso 0.5 1 calc R . P A -1
C36 C 0.7725(7) 0.7322(14) 0.5497(6) 0.138(3) Uani 0.5 1 d D U P A -1
H36A H 0.7548 0.7923 0.5714 0.166 Uiso 0.5 1 calc R . P A -1
H36B H 0.8072 0.7469 0.5569 0.166 Uiso 0.5 1 calc R . P A -1
C37 C 0.7608(8) 0.7871(15) 0.5030(7) 0.137(3) Uani 0.5 1 d D U P A -1
H37A H 0.7255 0.7871 0.4974 0.164 Uiso 0.5 1 calc R . P A -1
H37B H 0.7747 0.7191 0.4808 0.164 Uiso 0.5 1 calc R . P A -1
C38 C 0.7805(7) 0.9460(14) 0.4950(6) 0.135(3) Uani 0.5 1 d D U P A -1
H38A H 0.7750 1.0065 0.5223 0.163 Uiso 0.5 1 calc R . P A -1
H38B H 0.8156 0.9404 0.4916 0.163 Uiso 0.5 1 calc R . P A -1
C39 C 0.7586(7) 1.0193(16) 0.4553(6) 0.135(3) Uani 0.5 1 d D U P . .
H39A H 0.7257 1.0501 0.4625 0.162 Uiso 0.5 1 calc R . P A .
H39B H 0.7555 0.9471 0.4301 0.162 Uiso 0.5 1 calc R . P . .
N6 N 0.3022(9) 0.299(3) 0.6159(7) 0.218(9) Uani 0.5 1 d . U P . .
C40 C 0.3988(7) 0.3016(18) 0.6275(6) 0.128(6) Uani 0.5 1 d . U P . .
H40A H 0.4099 0.2318 0.6512 0.192 Uiso 0.5 1 calc GR . P . .
H40B H 0.4055 0.4023 0.6380 0.192 Uiso 0.5 1 calc GR . P . .
H40C H 0.4158 0.2829 0.5997 0.192 Uiso 0.5 1 calc GR . P . .
C41 C 0.3501(10) 0.284(2) 0.6188(7) 0.142(7) Uani 0.5 1 d . U P . .

loop_
_atom_site_aniso_label
_atom_site_aniso_U_11
_atom_site_aniso_U_22
_atom_site_aniso_U_33
_atom_site_aniso_U_23
_atom_site_aniso_U_13
_atom_site_aniso_U_12
Cu1 0.0287(3) 0.0254(2) 0.0205(2) 0.0002(2) 0.00173(16) -0.0014(2)
O5 0.0484(19) 0.0378(17) 0.0332(15) 0.0109(13) -0.0112(13) -0.0083(14)
O1 0.0445(18) 0.0378(17) 0.0397(17) -0.0096(14) 0.0129(13) -0.0025(14)
O2 0.0401(17) 0.0403(16) 0.0341(15) 0.0093(13) -0.0096(13) -0.0074(14)
O3 0.035(2) 0.184(5) 0.089(3) -0.040(3) 0.011(2) 0.004(3)
O4 0.036(2) 0.145(4) 0.124(4) 0.041(3) -0.002(2) 0.000(2)
O6 0.0449(19) 0.0420(17) 0.0432(17) -0.0128(14) 0.0190(14) -0.0061(14)
N1 0.037(2) 0.0352(19) 0.0324(19) 0.0025(16) -0.0021(15) -0.0084(15)
N2 0.057(3) 0.063(3) 0.073(3) 0.001(2) -0.019(2) -0.022(2)
N3 0.077(4) 0.074(3) 0.086(4) 0.000(3) -0.018(3) -0.038(3)
N4 0.124(5) 0.054(3) 0.083(3) 0.016(3) -0.036(3) -0.043(3)
N5 0.120(5) 0.067(3) 0.091(4) 0.007(3) -0.030(3) -0.057(3)
C1 0.071(3) 0.046(3) 0.046(3) 0.016(2) -0.014(2) -0.027(3)
C2 0.069(3) 0.054(3) 0.041(3) 0.009(2) -0.015(2) -0.024(3)
C3 0.038(3) 0.035(2) 0.046(3) 0.001(2) -0.001(2) -0.0062(19)
C4 0.095(4) 0.045(3) 0.072(4) 0.029(3) -0.037(3) -0.029(3)
C5 0.082(4) 0.060(3) 0.057(3) 0.024(3) -0.036(3) -0.028(3)
C6 0.050(3) 0.038(3) 0.053(3) 0.002(2) -0.001(2) -0.011(2)
C7 0.038(2) 0.034(2) 0.025(2) 0.0013(17) 0.0046(17) 0.0073(19)
C8 0.039(2) 0.037(2) 0.024(2) -0.0038(17) 0.0077(17) 0.0034(19)
C9 0.037(3) 0.051(3) 0.046(3) -0.017(2) 0.015(2) -0.010(2)
C10 0.042(3) 0.050(3) 0.050(3) -0.023(2) 0.009(2) -0.012(2)
C11 0.032(2) 0.040(2) 0.029(2) -0.0093(19) 0.0012(16) 0.0020(19)
C12 0.031(2) 0.056(3) 0.035(2) -0.015(2) 0.0043(18) 0.000(2)
C13 0.041(3) 0.044(2) 0.030(2) -0.013(2) 0.0037(18) 0.000(2)
C14 0.033(2) 0.038(2) 0.029(2) -0.0122(18) 0.0018(17) -0.0003(19)
C15 0.033(2) 0.047(3) 0.033(2) -0.008(2) -0.0003(18) 0.000(2)
C16 0.038(2) 0.042(2) 0.030(2) -0.0111(19) -0.0021(17) 0.0005(19)
C17 0.038(2) 0.052(3) 0.032(2) -0.016(2) 0.0021(18) 0.005(2)
C18 0.032(2) 0.048(2) 0.036(2) -0.015(2) -0.0024(18) 0.0035(19)
C19 0.034(2) 0.051(3) 0.031(2) -0.015(2) -0.0002(18) 0.004(2)
C20 0.031(2) 0.043(2) 0.029(2) -0.0082(18) -0.0040(17) -0.0001(18)
C21 0.046(3) 0.045(3) 0.045(3) -0.020(2) -0.006(2) 0.011(2)
C22 0.042(3) 0.045(3) 0.042(3) -0.016(2) -0.011(2) 0.012(2)
C23 0.037(2) 0.033(2) 0.025(2) -0.0068(17) -0.0029(16) 0.0003(18)
C24 0.051(3) 0.035(2) 0.039(2) -0.0121(19) -0.013(2) 0.010(2)
C25 0.046(3) 0.041(3) 0.041(2) -0.008(2) -0.015(2) 0.011(2)
C26 0.036(2) 0.031(2) 0.0219(19) 0.0015(16) 0.0000(17) -0.0055(18)
C27 0.035(2) 0.051(3) 0.041(2) -0.021(2) 0.0007(19) 0.001(2)
C28 0.036(3) 0.096(4) 0.039(3) -0.008(3) -0.002(2) 0.010(3)
C29 0.042(3) 0.104(4) 0.054(3) -0.016(3) 0.014(2) 0.000(3)
C30 0.028(2) 0.069(3) 0.059(3) -0.016(3) 0.001(2) -0.003(2)
C31 0.040(3) 0.054(3) 0.067(3) -0.005(3) -0.004(2) 0.001(2)
C32 0.037(3) 0.052(3) 0.052(3) -0.007(2) 0.003(2) 0.002(2)
C33 0.041(3) 0.084(4) 0.083(4) -0.021(3) 0.008(3) -0.008(3)
C34 0.182(7) 0.071(4) 0.163(6) 0.016(4) 0.005(6) -0.070(4)
C35 0.182(7) 0.071(4) 0.163(6) 0.016(4) 0.005(6) -0.070(4)
C36 0.182(7) 0.069(4) 0.163(6) 0.016(4) 0.005(6) -0.071(4)
C37 0.180(7) 0.067(4) 0.162(6) 0.016(4) 0.005(6) -0.072(4)
C38 0.179(7) 0.066(4) 0.161(6) 0.016(4) 0.005(6) -0.073(4)
C39 0.179(7) 0.065(5) 0.161(6) 0.015(4) 0.005(6) -0.074(4)
N6 0.243(12) 0.203(12) 0.207(12) -0.002(9) 0.002(9) -0.032(9)
C40 0.159(10) 0.095(8) 0.134(9) 0.019(7) 0.049(8) 0.022(8)
C41 0.161(10) 0.117(9) 0.146(10) 0.016(8) -0.004(9) 0.007(9)

loop_
_atom_type_symbol
_atom_type_description
_atom_type_scat_dispersion_real
_atom_type_scat_dispersion_imag
_atom_type_scat_source
C C 0.0033 0.0016 'International Tables Vol C Tables 4.2.6.8 and 6.1.1.4'
H H 0.0000 0.0000 'International Tables Vol C Tables 4.2.6.8 and 6.1.1.4'
Cu Cu 0.3201 1.2651 'International Tables Vol C Tables 4.2.6.8 and 6.1.1.4'
N N 0.0061 0.0033 'International Tables Vol C Tables 4.2.6.8 and 6.1.1.4'
O O 0.0106 0.0060 'International Tables Vol C Tables 4.2.6.8 and 6.1.1.4'

loop_
_geom_angle_atom_site_label_1
_geom_angle_atom_site_label_2
_geom_angle_atom_site_label_3
_geom_angle
_geom_angle_site_symmetry_1
_geom_angle_site_symmetry_3
O5 Cu1 Cu1 80.53(9) . 5_646
O5 Cu1 O1 89.96(12) . .
O5 Cu1 O2 168.12(11) . .
O5 Cu1 O6 89.04(12) . .
O5 Cu1 N1 94.58(12) . .
O1 Cu1 Cu1 87.53(9) . 5_646
O1 Cu1 O2 88.71(12) . .
O1 Cu1 N1 102.69(12) . .
O2 Cu1 Cu1 87.62(9) . 5_646
O2 Cu1 N1 97.23(12) . .
O6 Cu1 Cu1 80.36(9) . 5_646
O6 Cu1 O1 167.85(12) . .
O6 Cu1 O2 89.79(12) . .
O6 Cu1 N1 89.45(12) . .
N1 Cu1 Cu1 168.73(9) . 5_646
C26 O5 Cu1 127.4(3) 2_646 .
C7 O1 Cu1 118.8(2) 5_646 .
C26 O2 Cu1 118.8(2) 6 .
C7 O6 Cu1 127.5(3) . .
C1 N1 Cu1 120.2(3) . .
C5 N1 Cu1 123.5(3) . .
C5 N1 C1 115.8(4) . .
N3 N2 C6 106.4(4) . .
N5 N3 N2 105.6(4) . .
C6 N4 N5 101.6(4) . .
N3 N5 N4 114.3(4) . .
N3 N5 C34 123.3(8) . .
N3 N5 C39 120.4(8) . 7_666
N4 N5 C34 115.2(8) . .
N4 N5 C39 123.9(8) . 7_666
C39 N5 C34 37.0(9) 7_666 .
N1 C1 C2 124.3(4) . .
C3 C2 C1 118.9(4) . .
C2 C3 C6 120.9(4) . .
C4 C3 C2 117.2(4) . .
C4 C3 C6 121.8(4) . .
C3 C4 C5 119.6(4) . .
N1 C5 C4 124.1(4) . .
N2 C6 C3 124.4(4) . .
N4 C6 N2 112.0(4) . .
N4 C6 C3 123.6(4) . .
O1 C7 C8 118.1(4) 5_646 .
O6 C7 O1 125.6(3) . 5_646
O6 C7 C8 116.3(3) . .
C9 C8 C7 119.1(4) . .
C13 C8 C7 121.9(4) . .
C13 C8 C9 118.9(4) . .
C10 C9 C8 120.1(4) . .
C9 C10 C11 121.9(4) . .
C10 C11 C12 117.6(3) . .
C10 C11 C14 122.2(4) . .
C12 C11 C14 120.2(4) . .
C13 C12 C11 120.8(4) . .
C8 C13 C12 120.7(4) . .
C15 C14 C11 120.3(4) . .
C19 C14 C11 121.1(3) . .
C19 C14 C15 118.5(3) . .
C16 C15 C14 121.5(4) . .
C15 C16 C20 122.3(4) . .
C17 C16 C15 118.9(4) . .
C17 C16 C20 118.8(3) . .
C16 C17 C18 121.2(4) . .
C17 C18 C19 118.9(4) . .
C17 C18 C27 118.7(3) . .
C19 C18 C27 122.5(4) . .
C14 C19 C18 121.0(4) . .
C21 C20 C16 123.3(4) . .
C25 C20 C16 118.6(4) . .
C25 C20 C21 118.1(4) . .
C22 C21 C20 120.5(4) . .
C21 C22 C23 120.9(4) . .
C22 C23 C26 121.9(4) . .
C24 C23 C22 118.4(4) . .
C24 C23 C26 119.8(3) . .
C25 C24 C23 120.7(4) . .
C24 C25 C20 121.3(4) . .
O5 C26 C23 115.9(3) 2_666 .
O2 C26 O5 125.5(3) 6_556 2_666
O2 C26 C23 118.5(3) 6_556 .
C28 C27 C18 119.2(4) . .
C28 C27 C32 118.9(4) . .
C32 C27 C18 121.8(4) . .
C27 C28 C29 120.1(5) . .
C30 C29 C28 121.0(5) . .
C29 C30 C33 119.5(5) . .
C31 C30 C29 118.5(4) . .
C31 C30 C33 122.0(5) . .
C30 C31 C32 121.4(5) . .
C31 C32 C27 120.1(4) . .
O3 C33 C30 116.4(5) . .
O4 C33 O3 123.7(5) . .
O4 C33 C30 119.9(5) . .
C35 C34 N5 98.7(13) . .
C34 C35 C36 114.4(15) . .
C37 C36 C35 114.7(14) . .
C36 C37 C38 112.8(14) . .
C39 C38 C37 114.1(14) . .
C38 C39 N5 115.7(12) . 7_666
N6 C41 C40 166(2) . .

loop_
_geom_bond_atom_site_label_1
_geom_bond_atom_site_label_2
_geom_bond_distance
_geom_bond_site_symmetry_2
Cu1 Cu1 2.6431(12) 5_646
Cu1 O5 1.955(3) .
Cu1 O1 1.962(3) .
Cu1 O2 1.963(3) .
Cu1 O6 1.960(3) .
Cu1 N1 2.176(3) .
O5 C26 1.264(4) 2_646
O1 C7 1.258(5) 5_646
O2 C26 1.255(4) 6
O3 C33 1.280(7) .
O4 C33 1.251(7) .
O6 C7 1.251(5) .
N1 C1 1.313(5) .
N1 C5 1.309(5) .
N2 N3 1.310(6) .
N2 C6 1.334(6) .
N3 N5 1.294(6) .
N4 N5 1.318(6) .
N4 C6 1.309(6) .
N5 C34 1.650(16) .
N5 C39 1.461(14) 7_666
C1 C2 1.372(6) .
C2 C3 1.367(6) .
C3 C4 1.355(6) .
C3 C6 1.470(6) .
C4 C5 1.371(7) .
C7 O1 1.258(5) 5_646
C7 C8 1.495(5) .
C8 C9 1.389(6) .
C8 C13 1.370(5) .
C9 C10 1.375(5) .
C10 C11 1.378(5) .
C11 C12 1.391(5) .
C11 C14 1.488(5) .
C12 C13 1.388(5) .
C14 C15 1.394(5) .
C14 C19 1.388(5) .
C15 C16 1.386(5) .
C16 C17 1.386(6) .
C16 C20 1.494(5) .
C17 C18 1.389(5) .
C18 C19 1.397(5) .
C18 C27 1.498(6) .
C20 C21 1.382(6) .
C20 C25 1.381(5) .
C21 C22 1.381(6) .
C22 C23 1.382(5) .
C23 C24 1.378(5) .
C23 C26 1.498(5) .
C24 C25 1.371(5) .
C26 O5 1.264(4) 2_666
C26 O2 1.255(4) 6_556
C27 C28 1.366(6) .
C27 C32 1.383(6) .
C28 C29 1.388(6) .
C29 C30 1.375(7) .
C30 C31 1.358(6) .
C30 C33 1.489(7) .
C31 C32 1.379(6) .
C34 C35 1.333(15) .
C35 C36 1.555(14) .
C36 C37 1.45(2) .
C37 C38 1.534(13) .
C38 C39 1.423(15) .
C39 N5 1.461(14) 7_666
N6 C41 1.31(3) .
C40 C41 1.35(2) .
